data_7055095
loop_
_publ_author_name
'Zhen, Ni'
'Wu, Kui'
'Li, Qiang'
'Pan, Shilie'
'Gao, Wenhui'
'Yang, Zhihua'

_publ_section_title
;
 Synthesis, structures, and properties of two magnesium silicate fluorides
 Mg5(SiO4)2F2and Mg3SiO4F2
;
_journal_issue 11
_journal_name_full 'New J. Chem.'
_journal_page_first 8866
_journal_paper_doi 10.1039/C5NJ01911G
_journal_volume 39
_journal_year 2015
_chemical_formula_sum 'F2 Mg3 O4 Si'
_chemical_formula_weight 203.02
_chemical_name_systematic
; 
 ? 
;
_space_group_IT_number 62
_symmetry_cell_setting orthorhombic
_symmetry_space_group_name_Hall '-P 2ac 2n'
_symmetry_space_group_name_H-M 'P n m a'
_atom_sites_solution_primary direct
_atom_sites_solution_secondary difmap
_audit_creation_method SHELXL-97
_audit_update_record
;
2015-04-27 deposited with the CCDC.
2015-09-04 downloaded from the CCDC.
;
_cell_angle_alpha 90.00
_cell_angle_beta 90.00
_cell_angle_gamma 90.00
_cell_formula_units_Z 4
_cell_length_a 10.268(7)
_cell_length_b 8.694(6)
_cell_length_c 4.650(3)
_cell_measurement_reflns_used 905
_cell_measurement_temperature 296(2)
_cell_measurement_theta_max 28.84
_cell_measurement_theta_min 3.97
_cell_volume 415.1(5)
_computing_cell_refinement 'Bruker SMART'
_computing_data_collection 'Bruker SMART'
_computing_data_reduction 'Bruker SAINT'
_computing_molecular_graphics 'Bruker SHELXTL'
_computing_publication_material 'Bruker SHELXTL'
_computing_structure_refinement 'Bruker SHELXTL'
_computing_structure_solution 'Bruker SHELXTL'
_diffrn_ambient_temperature 296(2)
_diffrn_measured_fraction_theta_full 0.943
_diffrn_measured_fraction_theta_max 0.943
_diffrn_measurement_device_type 'CCD area detector'
_diffrn_measurement_method 'phi and omega scans'
_diffrn_radiation_monochromator graphite
_diffrn_radiation_source 'fine-focus sealed tube'
_diffrn_radiation_type MoK\a
_diffrn_radiation_wavelength 0.71073
_diffrn_reflns_av_R_equivalents 0.0315
_diffrn_reflns_av_sigmaI/netI 0.0273
_diffrn_reflns_limit_h_max 13
_diffrn_reflns_limit_h_min -13
_diffrn_reflns_limit_k_max 11
_diffrn_reflns_limit_k_min -9
_diffrn_reflns_limit_l_max 4
_diffrn_reflns_limit_l_min -6
_diffrn_reflns_number 2457
_diffrn_reflns_theta_full 29.54
_diffrn_reflns_theta_max 29.54
_diffrn_reflns_theta_min 3.97
_exptl_absorpt_coefficient_mu 1.000
_exptl_absorpt_correction_T_max 0.1224
_exptl_absorpt_correction_T_min 0.0664
_exptl_absorpt_correction_type numerical
_exptl_crystal_colour colorless
_exptl_crystal_density_diffrn 3.249
_exptl_crystal_description block
_exptl_crystal_F_000 400
_exptl_crystal_size_max 0.224
_exptl_crystal_size_mid 0.185
_exptl_crystal_size_min 0.17
_refine_diff_density_max 1.206
_refine_diff_density_min -1.724
_refine_diff_density_rms 0.302
_refine_ls_extinction_coef 0.00018(6)
_refine_ls_extinction_expression Fc^*^=kFc[1+0.001xFc^2^\l^3^/sin(2\q)]^-1/4^
_refine_ls_extinction_method SHELXL
_refine_ls_goodness_of_fit_ref 1.156
_refine_ls_matrix_type full
_refine_ls_number_parameters 53
_refine_ls_number_reflns 584
_refine_ls_number_restraints 0
_refine_ls_restrained_S_all 1.156
_refine_ls_R_factor_all 0.0713
_refine_ls_R_factor_gt 0.0643
_refine_ls_shift/su_max 0.000
_refine_ls_shift/su_mean 0.000
_refine_ls_structure_factor_coef Fsqd
_refine_ls_weighting_details 'calc w=1/[\s^2^(Fo^2^)+(0.0966P)^2^+4.6260P] where P=(Fo^2^+2Fc^2^)/3'
_refine_ls_weighting_scheme calc
_refine_ls_wR_factor_gt 0.1869
_refine_ls_wR_factor_ref 0.1929
_reflns_number_gt 505
_reflns_number_total 584
_reflns_threshold_expression >2sigma(I)
_cod_data_source_file c5nj01911g2.cif
_cod_data_source_block 2
_cod_depositor_comments
;
The following automatic conversions were performed:

'_symmetry_cell_setting' value 'Orthorhombic' changed to
'orthorhombic' according to
/usr/data/users/saulius/crontab/automatic-downloads/rss-feeds/RSC/lib/dictionaries/cif_core.dic
dictionary named 'cif_core.dic' version 2.4.2 from 2011-04-26.

Automatic conversion script
Id: cif_fix_values 3271 2015-04-21 07:52:19Z andrius 

 Adding full bibliography for 7055094--7055095.cif.
;
_cod_original_sg_symbol_H-M 'Pnma '
_cod_database_code 7055095

loop_
_symmetry_equiv_pos_as_xyz
'x, y, z'
'-x+1/2, -y, z+1/2'
'-x, y+1/2, -z'
'x+1/2, -y+1/2, -z+1/2'
'-x, -y, -z'
'x-1/2, y, -z-1/2'
'x, -y-1/2, z'
'-x-1/2, y-1/2, z-1/2'

loop_
_atom_site_label
_atom_site_type_symbol
_atom_site_fract_x
_atom_site_fract_y
_atom_site_fract_z
_atom_site_U_iso_or_equiv
_atom_site_adp_type
_atom_site_occupancy
_atom_site_symmetry_multiplicity
_atom_site_calc_flag
_atom_site_refinement_flags
Mg1 Mg 0.5937(2) 0.2500 -0.0068(4) 0.0029(6) Uani 1 2 d S
Mg2 Mg 0.86671(14) 0.42969(18) -0.0103(3) 0.0044(5) Uani 1 1 d .
Si1 Si 0.7805(2) 0.2500 0.4193(5) 0.0189(7) Uani 1 2 d S
F1 F 0.5327(2) 0.4165(3) -0.2722(6) 0.0067(7) Uani 1 1 d .
O1 O 0.9264(5) 0.2500 0.2732(10) 0.0085(10) Uani 1 2 d S
O2 O 0.7094(3) 0.3954(4) 0.2688(7) 0.0088(7) Uani 1 1 d .
O3 O 0.7794(4) 0.2500 0.7570(10) 0.0064(9) Uani 1 2 d S

loop_
_atom_site_aniso_label
_atom_site_aniso_U_11
_atom_site_aniso_U_22
_atom_site_aniso_U_33
_atom_site_aniso_U_23
_atom_site_aniso_U_13
_atom_site_aniso_U_12
Mg1 0.0011(10) 0.0022(10) 0.0054(10) 0.000 -0.0004(7) 0.000
Mg2 0.0023(8) 0.0028(8) 0.0079(8) 0.0007(5) -0.0004(5) -0.0002(5)
Si1 0.0212(12) 0.0198(12) 0.0158(11) 0.000 -0.0005(8) 0.000
F1 0.0054(12) 0.0062(13) 0.0084(12) 0.0017(10) -0.0006(9) -0.0001(9)
O1 0.012(2) 0.004(2) 0.010(2) 0.000 -0.0071(17) 0.000
O2 0.0056(14) 0.0099(15) 0.0107(15) -0.0082(13) 0.0042(11) -0.0029(13)
O3 0.007(2) 0.006(2) 0.0059(19) 0.000 -0.0006(15) 0.000

loop_
_atom_type_symbol
_atom_type_description
_atom_type_scat_dispersion_real
_atom_type_scat_dispersion_imag
_atom_type_scat_source
O O 0.0106 0.0060 'International Tables Vol C Tables 4.2.6.8 and 6.1.1.4'
F F 0.0171 0.0103 'International Tables Vol C Tables 4.2.6.8 and 6.1.1.4'
Mg Mg 0.0486 0.0363 'International Tables Vol C Tables 4.2.6.8 and 6.1.1.4'
Si Si 0.0817 0.0704 'International Tables Vol C Tables 4.2.6.8 and 6.1.1.4'

loop_
_geom_angle_atom_site_label_1
_geom_angle_atom_site_label_2
_geom_angle_atom_site_label_3
_geom_angle
_geom_angle_site_symmetry_1
_geom_angle_site_symmetry_3
F1 Mg1 F1 92.57(18) 7_565 .
F1 Mg1 O1 93.73(14) 7_565 6_556
F1 Mg1 O1 93.73(14) . 6_556
F1 Mg1 O2 164.17(15) 7_565 .
F1 Mg1 O2 96.58(13) . .
O1 Mg1 O2 98.52(17) 6_556 .
F1 Mg1 O2 96.58(13) 7_565 7_565
F1 Mg1 O2 164.17(15) . 7_565
O1 Mg1 O2 98.52(17) 6_556 7_565
O2 Mg1 O2 71.8(2) . 7_565
F1 Mg1 O3 87.90(13) 7_565 1_554
F1 Mg1 O3 87.90(13) . 1_554
O1 Mg1 O3 177.6(2) 6_556 1_554
O2 Mg1 O3 79.58(16) . 1_554
O2 Mg1 O3 79.58(16) 7_565 1_554
F1 Mg1 Mg2 85.30(9) 7_565 7_565
F1 Mg1 Mg2 128.45(12) . 7_565
O1 Mg1 Mg2 137.82(12) 6_556 7_565
O2 Mg1 Mg2 78.89(11) . 7_565
O2 Mg1 Mg2 40.22(10) 7_565 7_565
O3 Mg1 Mg2 40.58(9) 1_554 7_565
F1 Mg1 Si1 76.54(10) 7_565 6_556
F1 Mg1 Si1 76.54(10) . 6_556
O1 Mg1 Si1 25.09(15) 6_556 6_556
O2 Mg1 Si1 118.16(11) . 6_556
O2 Mg1 Si1 118.16(11) 7_565 6_556
O3 Mg1 Si1 157.26(16) 1_554 6_556
Mg2 Mg1 Si1 150.14(4) 7_565 6_556
F1 Mg1 Mg2 25.57(8) 7_565 4_454
F1 Mg1 Mg2 74.12(10) . 4_454
O1 Mg1 Mg2 77.62(15) 6_556 4_454
O2 Mg1 Mg2 169.51(11) . 4_454
O2 Mg1 Mg2 118.26(11) 7_565 4_454
O3 Mg1 Mg2 104.48(14) 1_554 4_454
Mg2 Mg1 Mg2 110.59(6) 7_565 4_454
Si1 Mg1 Mg2 55.60(6) 6_556 4_454
F1 Mg1 Mg2 74.12(10) 7_565 6
F1 Mg1 Mg2 25.57(8) . 6
O1 Mg1 Mg2 77.62(15) 6_556 6
O2 Mg1 Mg2 118.26(11) . 6
O2 Mg1 Mg2 169.51(11) 7_565 6
O3 Mg1 Mg2 104.48(14) 1_554 6
Mg2 Mg1 Mg2 140.80(7) 7_565 6
Si1 Mg1 Mg2 55.60(6) 6_556 6
Mg2 Mg1 Mg2 51.54(7) 4_454 6
F1 Mg1 Mg2 168.17(12) 7_565 2_665
F1 Mg1 Mg2 82.69(10) . 2_665
O1 Mg1 Mg2 75.85(10) 6_556 2_665
O2 Mg1 Mg2 27.53(9) . 2_665
O2 Mg1 Mg2 90.59(12) 7_565 2_665
O3 Mg1 Mg2 102.69(10) 1_554 2_665
Mg2 Mg1 Mg2 106.15(7) 7_565 2_665
Si1 Mg1 Mg2 91.79(6) 6_556 2_665
Mg2 Mg1 Mg2 143.25(6) 4_454 2_665
Mg2 Mg1 Mg2 97.82(5) 6 2_665
F1 Mg1 Mg2 82.69(10) 7_565 8_756
F1 Mg1 Mg2 168.17(12) . 8_756
O1 Mg1 Mg2 75.85(10) 6_556 8_756
O2 Mg1 Mg2 90.59(12) . 8_756
O2 Mg1 Mg2 27.53(9) 7_565 8_756
O3 Mg1 Mg2 102.69(10) 1_554 8_756
Mg2 Mg1 Mg2 62.17(5) 7_565 8_756
Si1 Mg1 Mg2 91.79(6) 6_556 8_756
Mg2 Mg1 Mg2 97.82(5) 4_454 8_756
Mg2 Mg1 Mg2 143.25(6) 6 8_756
Mg2 Mg1 Mg2 99.83(8) 2_665 8_756
F1 Mg2 O2 96.78(14) 6_655 2_664
F1 Mg2 F1 83.02(13) 6_655 2_665
O2 Mg2 F1 88.72(14) 2_664 2_665
F1 Mg2 O2 165.95(15) 6_655 .
O2 Mg2 O2 97.21(11) 2_664 .
F1 Mg2 O2 98.57(14) 2_665 .
F1 Mg2 O3 93.50(16) 6_655 1_554
O2 Mg2 O3 97.73(15) 2_664 1_554
F1 Mg2 O3 173.01(14) 2_665 1_554
O2 Mg2 O3 83.34(17) . 1_554
F1 Mg2 O1 91.48(16) 6_655 .
O2 Mg2 O1 171.42(19) 2_664 .
F1 Mg2 O1 89.96(13) 2_665 .
O2 Mg2 O1 74.60(18) . .
O3 Mg2 O1 84.05(15) 1_554 .
F1 Mg2 Mg2 41.95(9) 6_655 5_765
O2 Mg2 Mg2 93.62(12) 2_664 5_765
F1 Mg2 Mg2 41.07(8) 2_665 5_765
O2 Mg2 Mg2 137.94(13) . 5_765
O3 Mg2 Mg2 135.15(15) 1_554 5_765
O1 Mg2 Mg2 90.95(13) . 5_765
F1 Mg2 Mg2 86.68(9) 6_655 7_565
O2 Mg2 Mg2 139.68(11) 2_664 7_565
F1 Mg2 Mg2 131.46(9) 2_665 7_565
O2 Mg2 Mg2 81.82(10) . 7_565
O3 Mg2 Mg2 41.97(11) 1_554 7_565
O1 Mg2 Mg2 42.94(10) . 7_565
Mg2 Mg2 Mg2 114.06(6) 5_765 7_565
F1 Mg2 Si1 113.93(11) 6_655 2_664
O2 Mg2 Si1 25.13(12) 2_664 2_664
F1 Mg2 Si1 73.74(10) 2_665 2_664
O2 Mg2 Si1 79.74(12) . 2_664
O3 Mg2 Si1 113.24(12) 1_554 2_664
O1 Mg2 Si1 147.11(14) . 2_664
Mg2 Mg2 Si1 94.58(9) 5_765 2_664
Mg2 Mg2 Si1 150.96(5) 7_565 2_664
F1 Mg2 Si1 77.72(10) 6_655 1_554
O2 Mg2 Si1 80.63(12) 2_664 1_554
F1 Mg2 Si1 156.64(11) 2_665 1_554
O2 Mg2 Si1 103.33(12) . 1_554
O3 Mg2 Si1 24.91(12) 1_554 1_554
O1 Mg2 Si1 103.52(12) . 1_554
Mg2 Mg2 Si1 118.52(8) 5_765 1_554
Mg2 Mg2 Si1 60.81(4) 7_565 1_554
Si1 Mg2 Si1 102.14(7) 2_664 1_554
F1 Mg2 Mg2 105.40(10) 6_655 2_664
O2 Mg2 Mg2 30.35(10) 2_664 2_664
F1 Mg2 Mg2 118.37(11) 2_665 2_664
O2 Mg2 Mg2 86.22(13) . 2_664
O3 Mg2 Mg2 68.37(11) 1_554 2_664
O1 Mg2 Mg2 148.12(14) . 2_664
Mg2 Mg2 Mg2 119.72(9) 5_765 2_664
Mg2 Mg2 Mg2 110.11(5) 7_565 2_664
Si1 Mg2 Mg2 46.56(6) 2_664 2_664
Si1 Mg2 Mg2 55.95(5) 1_554 2_664
F1 Mg2 Mg2 158.69(11) 6_655 2_665
O2 Mg2 Mg2 79.08(13) 2_664 2_665
F1 Mg2 Mg2 76.03(9) 2_665 2_665
O2 Mg2 Mg2 28.78(10) . 2_665
O3 Mg2 Mg2 107.74(15) 1_554 2_665
O1 Mg2 Mg2 92.37(14) . 2_665
Mg2 Mg2 Mg2 117.00(9) 5_765 2_665
Mg2 Mg2 Mg2 110.11(5) 7_565 2_665
Si1 Mg2 Mg2 56.41(6) 2_664 2_665
Si1 Mg2 Mg2 121.52(8) 1_554 2_665
Mg2 Mg2 Mg2 81.66(8) 2_664 2_665
O3 Si1 O2 115.40(17) . 7_565
O3 Si1 O2 115.40(17) . .
O2 Si1 O2 102.7(3) 7_565 .
O3 Si1 O1 114.8(3) . .
O2 Si1 O1 103.43(18) 7_565 .
O2 Si1 O1 103.43(18) . .
O3 Si1 Mg2 138.25(11) . 7_565
O2 Si1 Mg2 51.17(13) 7_565 7_565
O2 Si1 Mg2 106.34(17) . 7_565
O1 Si1 Mg2 52.61(12) . 7_565
O3 Si1 Mg2 83.90(10) . 8_756
O2 Si1 Mg2 31.55(13) 7_565 8_756
O2 Si1 Mg2 120.87(16) . 8_756
O1 Si1 Mg2 118.33(5) . 8_756
Mg2 Si1 Mg2 74.00(5) 7_565 8_756
O3 Si1 Mg2 83.90(10) . 2_665
O2 Si1 Mg2 120.87(15) 7_565 2_665
O2 Si1 Mg2 31.55(13) . 2_665
O1 Si1 Mg2 118.33(5) . 2_665
Mg2 Si1 Mg2 137.84(9) 7_565 2_665
Mg2 Si1 Mg2 121.91(10) 8_756 2_665
O3 Si1 Mg2 34.31(10) . 1_556
O2 Si1 Mg2 149.71(16) 7_565 1_556
O2 Si1 Mg2 95.84(13) . 1_556
O1 Si1 Mg2 95.18(17) . 1_556
Mg2 Si1 Mg2 143.94(10) 7_565 1_556
Mg2 Si1 Mg2 118.20(8) 8_756 1_556
Mg2 Si1 Mg2 67.64(5) 2_665 1_556
O3 Si1 Mg2 34.31(10) . 7_566
O2 Si1 Mg2 95.84(13) 7_565 7_566
O2 Si1 Mg2 149.71(16) . 7_566
O1 Si1 Mg2 95.18(17) . 7_566
Mg2 Si1 Mg2 103.95(7) 7_565 7_566
Mg2 Si1 Mg2 67.64(5) 8_756 7_566
Mg2 Si1 Mg2 118.20(8) 2_665 7_566
Mg2 Si1 Mg2 58.39(8) 1_556 7_566
O3 Si1 Mg1 83.21(19) . 6_656
O2 Si1 Mg1 120.11(13) 7_565 6_656
O2 Si1 Mg1 120.11(13) . 6_656
O1 Si1 Mg1 31.60(17) . 6_656
Mg2 Si1 Mg1 76.49(7) 7_565 6_656
Mg2 Si1 Mg1 117.25(5) 8_756 6_656
Mg2 Si1 Mg1 117.25(5) 2_665 6_656
Mg2 Si1 Mg1 67.78(6) 1_556 6_656
Mg2 Si1 Mg1 67.78(6) 7_566 6_656
Mg2 F1 Mg1 128.62(14) 6 .
Mg2 F1 Mg2 96.98(13) 6 2_664
Mg1 F1 Mg2 131.03(15) . 2_664
Si1 O1 Mg1 123.3(3) . 6_656
Si1 O1 Mg2 89.63(18) . 7_565
Mg1 O1 Mg2 124.95(15) 6_656 7_565
Si1 O1 Mg2 89.63(18) . .
Mg1 O1 Mg2 124.95(15) 6_656 .
Mg2 O1 Mg2 94.1(2) 7_565 .
Si1 O2 Mg2 123.3(2) . 2_665
Si1 O2 Mg2 91.78(17) . .
Mg2 O2 Mg2 120.87(17) 2_665 .
Si1 O2 Mg1 92.72(17) . .
Mg2 O2 Mg1 122.49(17) 2_665 .
Mg2 O2 Mg1 98.07(16) . .
Si1 O3 Mg2 120.78(17) . 1_556
Si1 O3 Mg2 120.78(17) . 7_566
Mg2 O3 Mg2 96.1(2) 1_556 7_566
Si1 O3 Mg1 120.4(3) . 1_556
Mg2 O3 Mg1 96.48(17) 1_556 1_556
Mg2 O3 Mg1 96.48(17) 7_566 1_556

loop_
_geom_bond_atom_site_label_1
_geom_bond_atom_site_label_2
_geom_bond_distance
_geom_bond_site_symmetry_2
Mg1 F1 2.002(3) 7_565
Mg1 F1 2.002(3) .
Mg1 O1 2.032(5) 6_556
Mg1 O2 2.157(4) .
Mg1 O2 2.157(4) 7_565
Mg1 O3 2.200(5) 1_554
Mg1 Mg2 3.209(3) 7_565
Mg1 Si1 3.242(4) 6_556
Mg1 Mg2 3.594(3) 4_454
Mg1 Mg2 3.594(3) 6
Mg1 Mg2 3.640(3) 2_665
Mg1 Mg2 3.640(3) 8_756
Mg2 F1 1.985(3) 6_655
Mg2 O2 1.995(4) 2_664
Mg2 F1 2.020(3) 2_665
Mg2 O2 2.093(4) .
Mg2 O3 2.101(4) 1_554
Mg2 O1 2.134(4) .
Mg2 Mg2 3.000(3) 5_765
Mg2 Mg2 3.125(4) 7_565
Mg2 Si1 3.186(2) 2_664
Mg2 Si1 3.203(3) 1_554
Mg2 Mg2 3.556(3) 2_664
Mg2 Mg2 3.556(3) 2_665
Si1 O3 1.570(5) .
Si1 O2 1.619(4) 7_565
Si1 O2 1.619(4) .
Si1 O1 1.645(6) .
Si1 Mg2 2.686(3) 7_565
Si1 Mg2 3.186(2) 8_756
Si1 Mg2 3.186(3) 2_665
Si1 Mg2 3.203(3) 1_556
Si1 Mg2 3.203(3) 7_566
Si1 Mg1 3.242(4) 6_656
F1 Mg2 1.985(3) 6
F1 Mg2 2.020(3) 2_664
O1 Mg1 2.032(5) 6_656
O1 Mg2 2.134(4) 7_565
O2 Mg2 1.995(4) 2_665
O3 Mg2 2.101(4) 1_556
O3 Mg2 2.101(4) 7_566
O3 Mg1 2.200(5) 1_556
